data_1573679
loop_
_publ_author_name
'El Moutaouakil Ala Allah, Abderrazzak'
'M. Kariuki, Benson'
'Guerrab, Walid'
'Alsubari, Abdulsalam'
'A. Said, Musa'
'Mague, Joel T.'
'Ramli, Youssef'

_journal_coeditor_code ZN2041
_journal_paper_doi 10.1107/S2056989025000076
_journal_year 2025
_chemical_formula_iupac '2C18 H18 N4 O, C3 H7 N O'
_chemical_formula_moiety '2(C18 H18 N4 O), C3 H7 N O'
_chemical_formula_sum 'C39 H43 N9 O3'
_chemical_formula_weight 685.82
_chemical_name_systematic
'5,5-Diphenyl-2-[2-(propan-2-ylidene)hydrazin-1-yl]-4,5-dihydro-1<i>H</i>-imidazol-4-one <i>N</i>,<i>N</i>-dimethylformamide hemisolvate'
_space_group_crystal_system triclinic
_space_group_IT_number 2
_space_group_name_Hall '-P 1'
_space_group_name_H-M_alt 'P -1'
_atom_sites_solution_hydrogens mixed
_atom_sites_solution_primary direct
_atom_sites_solution_secondary difmap
_audit_creation_method SHELXL-2019/1
_cell_angle_alpha 81.381(4)
_cell_angle_beta 83.221(3)
_cell_angle_gamma 86.838(3)
_cell_formula_units_Z 2
_cell_length_a 9.1009(3)
_cell_length_b 11.0914(6)
_cell_length_c 18.5952(9)
_cell_measurement_reflns_used 6730
_cell_measurement_temperature 293(2)
_cell_measurement_theta_max 28.1830
_cell_measurement_theta_min 3.9080
_cell_volume 1841.52(15)
_computing_cell_refinement
;
CrysAlisPro 1.171.42.90a (Rigaku OD, 2023)
;
_computing_data_collection
;
CrysAlisPro 1.171.42.90a (Rigaku OD, 2023)
;
_computing_data_reduction
;
CrysAlisPro 1.171.42.90a (Rigaku OD, 2023)
;
_computing_molecular_graphics
;
DIAMOND (Brandenburg & Putz, 2012)
;
_computing_publication_material
;
<i>SHELXTL</i> (Sheldrick, 2008)
;
_computing_structure_refinement
;
<i>SHELXL2019/1</i> (Sheldrick, 2015)
;
_computing_structure_solution
;
SHELXS (Sheldrick, 2008)
;
_diffrn_ambient_temperature 293(2)
_diffrn_detector_area_resol_mean 10.5082
_diffrn_measured_fraction_theta_full 0.998
_diffrn_measured_fraction_theta_max 0.840
_diffrn_measurement_device_type 'SuperNova, Dual, Cu at home/near, Atlas'
_diffrn_measurement_method '\w scans'
_diffrn_radiation_type MoK\a
_diffrn_radiation_wavelength 0.71073
_diffrn_reflns_av_R_equivalents 0.0284
_diffrn_reflns_av_unetI/netI 0.0422
_diffrn_reflns_limit_h_max 12
_diffrn_reflns_limit_h_min -12
_diffrn_reflns_limit_k_max 14
_diffrn_reflns_limit_k_min -15
_diffrn_reflns_limit_l_max 23
_diffrn_reflns_limit_l_min -24
_diffrn_reflns_number 18303
_diffrn_reflns_theta_full 26.500
_diffrn_reflns_theta_max 29.713
_diffrn_reflns_theta_min 3.299
_exptl_absorpt_coefficient_mu 0.081
_exptl_absorpt_correction_T_max 1.00
_exptl_absorpt_correction_T_min 0.767
_exptl_absorpt_correction_type multi-scan
_exptl_absorpt_process_details
;
(CrysAlisPro; Rigaku OD, 2023)
;
_exptl_crystal_colour colourless
_exptl_crystal_density_diffrn 1.237
_exptl_crystal_density_method 'not measured'
_exptl_crystal_description block
_exptl_crystal_F_000 728
_exptl_crystal_size_max 0.340
_exptl_crystal_size_mid 0.260
_exptl_crystal_size_min 0.170
_refine_diff_density_max 0.245
_refine_diff_density_min -0.256
_refine_ls_extinction_method none
_refine_ls_goodness_of_fit_ref 1.056
_refine_ls_hydrogen_treatment mixed
_refine_ls_matrix_type full
_refine_ls_number_parameters 478
_refine_ls_number_reflns 8798
_refine_ls_number_restraints 4
_refine_ls_restrained_S_all 1.056
_refine_ls_R_factor_all 0.0905
_refine_ls_R_factor_gt 0.0604
_refine_ls_shift/su_max 0.001
_refine_ls_shift/su_mean 0.000
_refine_ls_structure_factor_coef Fsqd
_refine_ls_weighting_details 'w=1/[\s^2^(Fo^2^)+(0.0627P)^2^+0.7615P] where P=(Fo^2^+2Fc^2^)/3'
_refine_ls_weighting_scheme calc
_refine_ls_wR_factor_gt 0.1489
_refine_ls_wR_factor_ref 0.1734
_reflns_number_gt 5925
_reflns_number_total 8798
_reflns_threshold_expression 'I > 2\s(I)'
_cod_data_source_file zn2041.cif
_cod_data_source_block I
_cod_database_code 1573679
_shelx_space_group_comment
;
The symmetry employed for this shelxl refinement is uniquely defined
by the following loop, which should always be used as a source of
symmetry information in preference to the above space-group names.
They are only intended as comments.
;
_shelx_estimated_absorpt_t_min 0.973
_shelx_estimated_absorpt_t_max 0.986

loop_
_space_group_symop_operation_xyz
'x, y, z'
'-x, -y, -z'

loop_
_atom_site_type_symbol
_atom_site_label
_atom_site_fract_x
_atom_site_fract_y
_atom_site_fract_z
_atom_site_U_iso_or_equiv
_atom_site_adp_type
_atom_site_calc_flag
_atom_site_occupancy
_atom_site_disorder_assembly
_atom_site_disorder_group
O O1 0.4540(2) 0.85849(14) 0.66174(9) 0.0675(5) Uani d 1 . .
N N1 0.42499(19) 0.66472(16) 0.72534(9) 0.0465(4) Uani d 1 . .
N N2 0.61495(18) 0.56641(15) 0.66433(9) 0.0411(4) Uani d 1 . .
H H2 0.6793(19) 0.5062(15) 0.6559(12) 0.049 Uiso d 1 . .
N N3 0.4718(2) 0.45755(16) 0.76305(10) 0.0469(4) Uani d 1 . .
H H3 0.3854(16) 0.456(2) 0.7917(11) 0.056 Uiso d 1 . .
N N4 0.5561(2) 0.35323(16) 0.75034(10) 0.0478(4) Uani d 1 . .
C C1 0.6314(2) 0.69382(17) 0.63182(10) 0.0397(4) Uani d 1 . .
C C2 0.4921(2) 0.75106(19) 0.67378(11) 0.0462(5) Uani d 1 . .
C C3 0.5036(2) 0.56028(18) 0.71804(10) 0.0398(4) Uani d 1 . .
C C4 0.7762(3) 0.73867(19) 0.65145(12) 0.0488(5) Uani d 1 . .
C C5 0.9076(3) 0.7131(3) 0.61045(16) 0.0682(7) Uani d 1 . .
H H5 0.906542 0.675321 0.569137 0.082 Uiso calc 1 . .
C C6 1.0413(3) 0.7436(3) 0.6305(2) 0.0881(9) Uani d 1 . .
H H6 1.129203 0.725437 0.602582 0.106 Uiso calc 1 . .
C C7 1.0457(4) 0.7991(3) 0.6900(2) 0.0957(11) Uani d 1 . .
H H7 1.135971 0.819784 0.702671 0.115 Uiso calc 1 . .
C C8 0.9177(5) 0.8247(4) 0.7313(2) 0.1030(12) Uani d 1 . .
H H8 0.920500 0.862436 0.772534 0.124 Uiso calc 1 . .
C C9 0.7818(4) 0.7945(3) 0.71222(16) 0.0811(9) Uani d 1 . .
H H9 0.694603 0.812384 0.740762 0.097 Uiso calc 1 . .
C C10 0.6214(2) 0.71560(17) 0.54934(10) 0.0380(4) Uani d 1 . .
C C11 0.6219(2) 0.6203(2) 0.50932(12) 0.0506(5) Uani d 1 . .
H H11 0.627681 0.540257 0.532685 0.061 Uiso calc 1 . .
C C12 0.6138(3) 0.6433(2) 0.43450(13) 0.0607(6) Uani d 1 . .
H H12 0.614192 0.578411 0.408025 0.073 Uiso calc 1 . .
C C13 0.6051(3) 0.7606(3) 0.39926(13) 0.0611(6) Uani d 1 . .
H H13 0.599157 0.775363 0.349097 0.073 Uiso calc 1 . .
C C14 0.6053(3) 0.8571(2) 0.43840(12) 0.0562(6) Uani d 1 . .
H H14 0.599980 0.937006 0.414666 0.067 Uiso calc 1 . .
C C15 0.6134(2) 0.83423(19) 0.51344(11) 0.0465(5) Uani d 1 . .
H H15 0.613508 0.899166 0.539801 0.056 Uiso calc 1 . .
C C16 0.5405(2) 0.2595(2) 0.79895(12) 0.0510(5) Uani d 1 . .
C C17 0.4406(3) 0.2507(3) 0.86839(15) 0.0779(8) Uani d 1 . .
H H17A 0.407122 0.331127 0.877644 0.117 Uiso calc 1 . .
H H17B 0.493145 0.211415 0.907886 0.117 Uiso calc 1 . .
H H17C 0.356955 0.203918 0.864611 0.117 Uiso calc 1 . .
C C18 0.6338(3) 0.1493(2) 0.78539(18) 0.0827(9) Uani d 1 . .
H H18A 0.695260 0.166401 0.739721 0.124 Uiso calc 1 . .
H H18B 0.571276 0.083205 0.783368 0.124 Uiso calc 1 . .
H H18C 0.694989 0.127075 0.824303 0.124 Uiso calc 1 . .
O O2 0.21476(15) 0.77014(13) 1.04962(7) 0.0442(3) Uani d 1 . .
N N5 0.26143(17) 0.66567(14) 0.88060(8) 0.0372(4) Uani d 1 . .
H H5A 0.287(2) 0.6600(19) 0.8338(6) 0.045 Uiso d 1 . .
N N6 0.12404(16) 0.62615(14) 0.99037(8) 0.0363(3) Uani d 1 . .
N N7 0.09055(18) 0.51005(15) 0.89877(9) 0.0407(4) Uani d 1 . .
H H7A 0.0235(19) 0.4673(17) 0.9278(10) 0.049 Uiso d 1 . .
N N8 0.14707(18) 0.48358(15) 0.82887(9) 0.0425(4) Uani d 1 . .
C C19 0.29550(19) 0.76453(16) 0.91936(10) 0.0331(4) Uani d 1 . .
C C20 0.20791(19) 0.72256(16) 0.99519(10) 0.0339(4) Uani d 1 . .
C C21 0.15679(19) 0.59687(16) 0.92148(10) 0.0341(4) Uani d 1 . .
C C22 0.46015(19) 0.76775(17) 0.92707(10) 0.0371(4) Uani d 1 . .
C C23 0.5478(3) 0.6618(2) 0.93107(14) 0.0580(6) Uani d 1 . .
H H23 0.507930 0.588406 0.926311 0.070 Uiso calc 1 . .
C C24 0.6963(3) 0.6652(3) 0.94226(17) 0.0785(8) Uani d 1 . .
H H24 0.754584 0.593397 0.945580 0.094 Uiso calc 1 . .
C C25 0.7571(3) 0.7722(3) 0.94840(16) 0.0776(8) Uani d 1 . .
H H25 0.856651 0.773605 0.955071 0.093 Uiso calc 1 . .
C C26 0.6713(3) 0.8777(3) 0.94471(15) 0.0662(7) Uani d 1 . .
H H26 0.712254 0.950893 0.949051 0.079 Uiso calc 1 . .
C C27 0.5226(2) 0.8752(2) 0.93446(12) 0.0485(5) Uani d 1 . .
H H27 0.464490 0.947033 0.932560 0.058 Uiso calc 1 . .
C C28 0.23073(19) 0.88526(16) 0.88283(10) 0.0339(4) Uani d 1 . .
C C29 0.2820(2) 0.92591(19) 0.81048(11) 0.0469(5) Uani d 1 . .
H H29 0.358759 0.882577 0.786944 0.056 Uiso calc 1 . .
C C30 0.2207(3) 1.0296(2) 0.77290(12) 0.0588(6) Uani d 1 . .
H H30 0.255268 1.055053 0.724188 0.071 Uiso calc 1 . .
C C31 0.1088(3) 1.0953(2) 0.80731(14) 0.0661(7) Uani d 1 . .
H H31 0.067378 1.165228 0.782081 0.079 Uiso calc 1 . .
C C32 0.0588(3) 1.0575(2) 0.87866(15) 0.0724(8) Uani d 1 . .
H H32 -0.016620 1.102227 0.902139 0.087 Uiso calc 1 . .
C C33 0.1191(3) 0.9530(2) 0.91657(12) 0.0546(6) Uani d 1 . .
H H33 0.083983 0.928430 0.965298 0.066 Uiso calc 1 . .
C C34 0.0538(2) 0.45658(18) 0.78857(11) 0.0445(5) Uani d 1 . .
C C35 -0.1081(3) 0.4505(3) 0.80821(15) 0.0783(9) Uani d 1 . .
H H35A -0.128615 0.390377 0.850583 0.117 Uiso calc 1 . .
H H35B -0.152954 0.428402 0.768062 0.117 Uiso calc 1 . .
H H35C -0.147910 0.528695 0.818739 0.117 Uiso calc 1 . .
C C36 0.1165(3) 0.4298(3) 0.71405(13) 0.0670(7) Uani d 1 . .
H H36A 0.212839 0.463130 0.701708 0.101 Uiso calc 1 . .
H H36B 0.052354 0.466012 0.678608 0.101 Uiso calc 1 . .
H H36C 0.124278 0.343097 0.714155 0.101 Uiso calc 1 . .
O O3 0.8365(2) 0.38834(19) 0.60869(13) 0.0860(6) Uani d 1 . .
N N9 0.8657(2) 0.1959(2) 0.58003(14) 0.0711(6) Uani d 1 . .
C C37 0.7936(3) 0.3009(3) 0.5857(2) 0.0901(10) Uani d 1 . .
H H37 0.699437 0.309115 0.570370 0.108 Uiso calc 1 . .
C C38 1.0119(4) 0.1762(4) 0.5999(3) 0.1186(14) Uani d 1 . .
H H38A 1.055939 0.253320 0.598302 0.178 Uiso calc 1 . .
H H38B 1.069647 0.129660 0.566351 0.178 Uiso calc 1 . .
H H38C 1.008844 0.132129 0.648607 0.178 Uiso calc 1 . .
C C39 0.8031(4) 0.0955(4) 0.5538(3) 0.1303(17) Uani d 1 . .
H H39A 0.708134 0.121004 0.537930 0.195 Uiso calc 1 . .
H H39B 0.791672 0.027932 0.592575 0.195 Uiso calc 1 . .
H H39C 0.867916 0.071124 0.513504 0.195 Uiso calc 1 . .

loop_
_atom_site_aniso_label
_atom_site_aniso_U_11
_atom_site_aniso_U_22
_atom_site_aniso_U_33
_atom_site_aniso_U_12
_atom_site_aniso_U_13
_atom_site_aniso_U_23
O1 0.0965(13) 0.0415(9) 0.0531(10) 0.0172(8) 0.0198(9) 0.0007(7)
N1 0.0549(10) 0.0415(9) 0.0389(9) 0.0023(8) 0.0067(7) -0.0027(7)
N2 0.0468(9) 0.0325(8) 0.0405(9) 0.0011(7) 0.0039(7) -0.0017(7)
N3 0.0513(10) 0.0402(9) 0.0446(10) -0.0041(8) 0.0049(8) 0.0016(8)
N4 0.0541(10) 0.0386(9) 0.0477(10) -0.0015(8) -0.0022(8) 0.0004(8)
C1 0.0489(11) 0.0315(9) 0.0362(10) -0.0007(8) 0.0014(8) -0.0024(8)
C2 0.0614(13) 0.0390(11) 0.0351(10) 0.0046(9) 0.0021(9) -0.0030(8)
C3 0.0461(10) 0.0384(10) 0.0340(10) -0.0040(8) -0.0017(8) -0.0036(8)
C4 0.0633(13) 0.0392(11) 0.0430(11) -0.0093(10) -0.0085(10) 0.0012(9)
C5 0.0558(14) 0.0803(19) 0.0709(17) -0.0026(13) -0.0116(12) -0.0151(14)
C6 0.0593(16) 0.100(2) 0.107(3) -0.0079(16) -0.0208(16) -0.012(2)
C7 0.090(2) 0.093(2) 0.111(3) -0.0244(19) -0.043(2) -0.006(2)
C8 0.127(3) 0.114(3) 0.083(2) -0.041(2) -0.031(2) -0.033(2)
C9 0.096(2) 0.092(2) 0.0634(17) -0.0286(17) -0.0041(15) -0.0300(16)
C10 0.0372(9) 0.0397(10) 0.0354(10) -0.0025(8) 0.0019(7) -0.0042(8)
C11 0.0645(13) 0.0444(12) 0.0421(12) -0.0096(10) 0.0032(10) -0.0080(9)
C12 0.0746(16) 0.0660(16) 0.0440(13) -0.0189(13) 0.0017(11) -0.0169(11)
C13 0.0631(14) 0.0823(18) 0.0360(11) -0.0107(13) -0.0031(10) -0.0014(12)
C14 0.0598(13) 0.0575(14) 0.0449(12) 0.0012(11) -0.0002(10) 0.0081(10)
C15 0.0531(12) 0.0423(11) 0.0411(11) 0.0008(9) 0.0006(9) -0.0017(9)
C16 0.0575(13) 0.0441(12) 0.0497(12) -0.0074(10) -0.0101(10) 0.0039(10)
C17 0.094(2) 0.0692(17) 0.0593(16) -0.0055(15) 0.0030(14) 0.0202(13)
C18 0.086(2) 0.0507(15) 0.101(2) 0.0086(14) -0.0019(17) 0.0114(15)
O2 0.0528(8) 0.0464(8) 0.0347(7) -0.0030(6) -0.0003(6) -0.0128(6)
N5 0.0445(8) 0.0362(8) 0.0302(8) -0.0080(7) 0.0060(6) -0.0086(6)
N6 0.0378(8) 0.0383(8) 0.0322(8) -0.0036(7) 0.0021(6) -0.0066(6)
N7 0.0423(9) 0.0440(9) 0.0355(9) -0.0119(7) 0.0054(7) -0.0087(7)
N8 0.0467(9) 0.0449(9) 0.0367(9) -0.0078(7) 0.0021(7) -0.0117(7)
C19 0.0360(9) 0.0307(9) 0.0319(9) -0.0022(7) 0.0021(7) -0.0070(7)
C20 0.0337(9) 0.0340(9) 0.0324(9) 0.0016(7) 0.0002(7) -0.0041(7)
C21 0.0342(9) 0.0330(9) 0.0339(9) -0.0015(7) 0.0006(7) -0.0038(7)
C22 0.0352(9) 0.0400(10) 0.0338(9) 0.0012(8) 0.0023(7) -0.0034(8)
C23 0.0529(13) 0.0516(13) 0.0699(16) 0.0120(10) -0.0079(11) -0.0150(11)
C24 0.0541(15) 0.091(2) 0.090(2) 0.0319(15) -0.0153(14) -0.0199(17)
C25 0.0393(12) 0.114(3) 0.0791(19) 0.0008(15) -0.0093(12) -0.0117(17)
C26 0.0502(13) 0.0738(17) 0.0745(17) -0.0187(13) -0.0153(12) 0.0024(14)
C27 0.0430(11) 0.0463(12) 0.0555(13) -0.0048(9) -0.0081(9) -0.0015(10)
C28 0.0356(9) 0.0326(9) 0.0339(9) -0.0026(7) -0.0034(7) -0.0059(7)
C29 0.0561(12) 0.0448(11) 0.0366(10) 0.0000(9) 0.0050(9) -0.0040(9)
C30 0.0777(16) 0.0527(13) 0.0404(12) -0.0002(12) -0.0008(11) 0.0055(10)
C31 0.0842(17) 0.0509(14) 0.0583(15) 0.0172(13) -0.0134(13) 0.0054(11)
C32 0.0826(18) 0.0637(16) 0.0621(16) 0.0332(14) 0.0042(13) -0.0036(13)
C33 0.0609(13) 0.0544(13) 0.0414(11) 0.0184(11) 0.0061(10) -0.0009(10)
C34 0.0571(12) 0.0388(10) 0.0374(10) -0.0061(9) -0.0070(9) -0.0019(8)
C35 0.0567(14) 0.124(3) 0.0563(15) -0.0181(16) -0.0146(12) -0.0090(16)
C36 0.0878(18) 0.0712(17) 0.0458(13) -0.0145(14) -0.0067(12) -0.0169(12)
O3 0.0787(13) 0.0637(12) 0.1172(18) 0.0015(10) 0.0023(12) -0.0301(12)
N9 0.0510(11) 0.0618(13) 0.1043(18) 0.0014(10) -0.0067(11) -0.0275(12)
C37 0.0521(15) 0.072(2) 0.148(3) 0.0021(14) -0.0073(17) -0.026(2)
C38 0.088(2) 0.118(3) 0.166(4) 0.030(2) -0.053(2) -0.055(3)
C39 0.101(3) 0.082(3) 0.223(5) -0.013(2) -0.034(3) -0.054(3)

loop_
_atom_type_symbol
_atom_type_description
_atom_type_scat_dispersion_real
_atom_type_scat_dispersion_imag
_atom_type_scat_source
C C 0.0033 0.0016 'International Tables Vol C Tables 4.2.6.8 and 6.1.1.4'
H H 0.0000 0.0000 'International Tables Vol C Tables 4.2.6.8 and 6.1.1.4'
N N 0.0061 0.0033 'International Tables Vol C Tables 4.2.6.8 and 6.1.1.4'
O O 0.0106 0.0060 'International Tables Vol C Tables 4.2.6.8 and 6.1.1.4'

loop_
_geom_angle_atom_site_label_1
_geom_angle_atom_site_label_2
_geom_angle_atom_site_label_3
_geom_angle_site_symmetry_1
_geom_angle_site_symmetry_3
_geom_angle
_geom_angle_publ_flag
C3 N1 C2 . . 105.43(16) ?
C3 N2 C1 . . 108.70(15) ?
C3 N2 H2 . . 125.3(15) ?
C1 N2 H2 . . 124.9(15) ?
C3 N3 N4 . . 117.29(16) ?
C3 N3 H3 . . 117.7(15) ?
N4 N3 H3 . . 123.2(15) ?
C16 N4 N3 . . 117.31(18) ?
N2 C1 C10 . . 113.29(16) ?
N2 C1 C4 . . 109.06(16) ?
C10 C1 C4 . . 112.25(15) ?
N2 C1 C2 . . 98.90(14) ?
C10 C1 C2 . . 110.66(16) ?
C4 C1 C2 . . 112.00(17) ?
O1 C2 N1 . . 126.40(19) ?
O1 C2 C1 . . 123.29(18) ?
N1 C2 C1 . . 110.28(16) ?
N3 C3 N2 . . 122.63(18) ?
N3 C3 N1 . . 121.15(17) ?
N2 C3 N1 . . 116.21(17) ?
C9 C4 C5 . . 118.3(2) ?
C9 C4 C1 . . 122.4(2) ?
C5 C4 C1 . . 119.1(2) ?
C4 C5 C6 . . 120.4(3) ?
C4 C5 H5 . . 119.8 ?
C6 C5 H5 . . 119.8 ?
C7 C6 C5 . . 120.9(3) ?
C7 C6 H6 . . 119.5 ?
C5 C6 H6 . . 119.5 ?
C6 C7 C8 . . 119.7(3) ?
C6 C7 H7 . . 120.2 ?
C8 C7 H7 . . 120.2 ?
C7 C8 C9 . . 120.3(3) ?
C7 C8 H8 . . 119.8 ?
C9 C8 H8 . . 119.8 ?
C4 C9 C8 . . 120.4(3) ?
C4 C9 H9 . . 119.8 ?
C8 C9 H9 . . 119.8 ?
C11 C10 C15 . . 118.91(19) ?
C11 C10 C1 . . 121.87(17) ?
C15 C10 C1 . . 119.22(17) ?
C10 C11 C12 . . 120.4(2) ?
C10 C11 H11 . . 119.8 ?
C12 C11 H11 . . 119.8 ?
C13 C12 C11 . . 120.5(2) ?
C13 C12 H12 . . 119.7 ?
C11 C12 H12 . . 119.7 ?
C12 C13 C14 . . 119.9(2) ?
C12 C13 H13 . . 120.1 ?
C14 C13 H13 . . 120.1 ?
C13 C14 C15 . . 119.7(2) ?
C13 C14 H14 . . 120.2 ?
C15 C14 H14 . . 120.2 ?
C10 C15 C14 . . 120.6(2) ?
C10 C15 H15 . . 119.7 ?
C14 C15 H15 . . 119.7 ?
N4 C16 C17 . . 126.3(2) ?
N4 C16 C18 . . 116.8(2) ?
C17 C16 C18 . . 116.9(2) ?
C16 C17 H17A . . 109.5 ?
C16 C17 H17B . . 109.5 ?
H17A C17 H17B . . 109.5 ?
C16 C17 H17C . . 109.5 ?
H17A C17 H17C . . 109.5 ?
H17B C17 H17C . . 109.5 ?
C16 C18 H18A . . 109.5 ?
C16 C18 H18B . . 109.5 ?
H18A C18 H18B . . 109.5 ?
C16 C18 H18C . . 109.5 ?
H18A C18 H18C . . 109.5 ?
H18B C18 H18C . . 109.5 ?
C21 N5 C19 . . 109.78(14) ?
C21 N5 H5A . . 122.1(14) ?
C19 N5 H5A . . 126.6(14) ?
C21 N6 C20 . . 107.25(14) ?
C21 N7 N8 . . 114.93(15) ?
C21 N7 H7A . . 120.9(15) ?
N8 N7 H7A . . 123.8(15) ?
C34 N8 N7 . . 116.78(16) ?
N5 C19 C22 . . 112.61(14) ?
N5 C19 C28 . . 109.33(14) ?
C22 C19 C28 . . 113.47(14) ?
N5 C19 C20 . . 99.29(13) ?
C22 C19 C20 . . 110.11(14) ?
C28 C19 C20 . . 111.17(14) ?
O2 C20 N6 . . 126.44(16) ?
O2 C20 C19 . . 124.10(16) ?
N6 C20 C19 . . 109.45(15) ?
N7 C21 N5 . . 124.50(17) ?
N7 C21 N6 . . 122.16(16) ?
N5 C21 N6 . . 113.33(16) ?
C27 C22 C23 . . 118.64(19) ?
C27 C22 C19 . . 120.69(17) ?
C23 C22 C19 . . 120.56(18) ?
C22 C23 C24 . . 119.9(2) ?
C22 C23 H23 . . 120.1 ?
C24 C23 H23 . . 120.1 ?
C25 C24 C23 . . 120.8(2) ?
C25 C24 H24 . . 119.6 ?
C23 C24 H24 . . 119.6 ?
C24 C25 C26 . . 119.8(2) ?
C24 C25 H25 . . 120.1 ?
C26 C25 H25 . . 120.1 ?
C25 C26 C27 . . 119.9(3) ?
C25 C26 H26 . . 120.1 ?
C27 C26 H26 . . 120.1 ?
C22 C27 C26 . . 120.9(2) ?
C22 C27 H27 . . 119.5 ?
C26 C27 H27 . . 119.5 ?
C33 C28 C29 . . 118.04(18) ?
C33 C28 C19 . . 123.66(17) ?
C29 C28 C19 . . 118.23(16) ?
C30 C29 C28 . . 121.00(19) ?
C30 C29 H29 . . 119.5 ?
C28 C29 H29 . . 119.5 ?
C31 C30 C29 . . 120.0(2) ?
C31 C30 H30 . . 120.0 ?
C29 C30 H30 . . 120.0 ?
C32 C31 C30 . . 119.6(2) ?
C32 C31 H31 . . 120.2 ?
C30 C31 H31 . . 120.2 ?
C31 C32 C33 . . 120.6(2) ?
C31 C32 H32 . . 119.7 ?
C33 C32 H32 . . 119.7 ?
C28 C33 C32 . . 120.6(2) ?
C28 C33 H33 . . 119.7 ?
C32 C33 H33 . . 119.7 ?
N8 C34 C35 . . 126.2(2) ?
N8 C34 C36 . . 115.8(2) ?
C35 C34 C36 . . 118.0(2) ?
C34 C35 H35A . . 109.5 ?
C34 C35 H35B . . 109.5 ?
H35A C35 H35B . . 109.5 ?
C34 C35 H35C . . 109.5 ?
H35A C35 H35C . . 109.5 ?
H35B C35 H35C . . 109.5 ?
C34 C36 H36A . . 109.5 ?
C34 C36 H36B . . 109.5 ?
H36A C36 H36B . . 109.5 ?
C34 C36 H36C . . 109.5 ?
H36A C36 H36C . . 109.5 ?
H36B C36 H36C . . 109.5 ?
C37 N9 C38 . . 120.4(3) ?
C37 N9 C39 . . 123.1(3) ?
C38 N9 C39 . . 116.5(3) ?
O3 C37 N9 . . 127.3(3) ?
O3 C37 H37 . . 116.4 ?
N9 C37 H37 . . 116.4 ?
N9 C38 H38A . . 109.5 ?
N9 C38 H38B . . 109.5 ?
H38A C38 H38B . . 109.5 ?
N9 C38 H38C . . 109.5 ?
H38A C38 H38C . . 109.5 ?
H38B C38 H38C . . 109.5 ?
N9 C39 H39A . . 109.5 ?
N9 C39 H39B . . 109.5 ?
H39A C39 H39B . . 109.5 ?
N9 C39 H39C . . 109.5 ?
H39A C39 H39C . . 109.5 ?
H39B C39 H39C . . 109.5 ?

loop_
_geom_bond_atom_site_label_1
_geom_bond_atom_site_label_2
_geom_bond_site_symmetry_2
_geom_bond_distance
_geom_bond_publ_flag
O1 C2 . 1.218(2) ?
N1 C3 . 1.343(3) ?
N1 C2 . 1.364(3) ?
N2 C3 . 1.333(2) ?
N2 C1 . 1.460(2) ?
N2 H2 . 0.883(9) ?
N3 C3 . 1.333(2) ?
N3 N4 . 1.388(2) ?
N3 H3 . 0.895(10) ?
N4 C16 . 1.274(3) ?
C1 C10 . 1.529(3) ?
C1 C4 . 1.535(3) ?
C1 C2 . 1.564(3) ?
C4 C9 . 1.375(3) ?
C4 C5 . 1.380(3) ?
C5 C6 . 1.387(4) ?
C5 H5 . 0.9300 ?
C6 C7 . 1.350(5) ?
C6 H6 . 0.9300 ?
C7 C8 . 1.359(5) ?
C7 H7 . 0.9300 ?
C8 C9 . 1.398(4) ?
C8 H8 . 0.9300 ?
C9 H9 . 0.9300 ?
C10 C11 . 1.380(3) ?
C10 C15 . 1.386(3) ?
C11 C12 . 1.386(3) ?
C11 H11 . 0.9300 ?
C12 C13 . 1.370(4) ?
C12 H12 . 0.9300 ?
C13 C14 . 1.382(4) ?
C13 H13 . 0.9300 ?
C14 C15 . 1.391(3) ?
C14 H14 . 0.9300 ?
C15 H15 . 0.9300 ?
C16 C17 . 1.483(3) ?
C16 C18 . 1.485(3) ?
C17 H17A . 0.9600 ?
C17 H17B . 0.9600 ?
C17 H17C . 0.9600 ?
C18 H18A . 0.9600 ?
C18 H18B . 0.9600 ?
C18 H18C . 0.9600 ?
O2 C20 . 1.219(2) ?
N5 C21 . 1.343(2) ?
N5 C19 . 1.465(2) ?
N5 H5A . 0.884(9) ?
N6 C21 . 1.364(2) ?
N6 C20 . 1.367(2) ?
N7 C21 . 1.310(2) ?
N7 N8 . 1.407(2) ?
N7 H7A . 0.875(9) ?
N8 C34 . 1.272(3) ?
C19 C22 . 1.525(2) ?
C19 C28 . 1.529(2) ?
C19 C20 . 1.555(2) ?
C22 C27 . 1.381(3) ?
C22 C23 . 1.381(3) ?
C23 C24 . 1.395(4) ?
C23 H23 . 0.9300 ?
C24 C25 . 1.363(4) ?
C24 H24 . 0.9300 ?
C25 C26 . 1.368(4) ?
C25 H25 . 0.9300 ?
C26 C27 . 1.391(3) ?
C26 H26 . 0.9300 ?
C27 H27 . 0.9300 ?
C28 C33 . 1.377(3) ?
C28 C29 . 1.387(3) ?
C29 C30 . 1.379(3) ?
C29 H29 . 0.9300 ?
C30 C31 . 1.371(3) ?
C30 H30 . 0.9300 ?
C31 C32 . 1.362(4) ?
C31 H31 . 0.9300 ?
C32 C33 . 1.384(3) ?
C32 H32 . 0.9300 ?
C33 H33 . 0.9300 ?
C34 C35 . 1.478(3) ?
C34 C36 . 1.501(3) ?
C35 H35A . 0.9600 ?
C35 H35B . 0.9600 ?
C35 H35C . 0.9600 ?
C36 H36A . 0.9600 ?
C36 H36B . 0.9600 ?
C36 H36C . 0.9600 ?
O3 C37 . 1.217(4) ?
N9 C37 . 1.316(4) ?
N9 C38 . 1.419(4) ?
N9 C39 . 1.450(4) ?
C37 H37 . 0.9300 ?
C38 H38A . 0.9600 ?
C38 H38B . 0.9600 ?
C38 H38C . 0.9600 ?
C39 H39A . 0.9600 ?
C39 H39B . 0.9600 ?
C39 H39C . 0.9600 ?

loop_
_geom_hbond_atom_site_label_D
_geom_hbond_atom_site_label_H
_geom_hbond_atom_site_label_A
_geom_hbond_site_symmetry_A
_geom_hbond_distance_DH
_geom_hbond_distance_HA
_geom_hbond_distance_DA
_geom_hbond_angle_DHA
_geom_hbond_publ_flag
N2 H2 O3 . 0.883(9) 2.090(11) 2.952(2) 165(2) yes
N3 H3 N8 . 0.895(10) 2.217(12) 3.078(2) 161(2) yes
N5 H5A N1 . 0.884(9) 2.242(12) 3.089(2) 160.5(19) yes
N7 H7A N6 2_567 0.875(9) 2.096(10) 2.964(2) 172(2) yes
C14 H14 O1 2_676 0.93 2.55 3.464(3) 169 y
C17 H17B Cg5 2_667 0.96 2.94 3.549(3) 122 y
C29 H29 O1 . 0.93 2.43 3.183(3) 137 y
C32 H32 O2 2_577 0.93 2.40 3.330(3) 174 y
C33 H33 O2 . 0.93 2.52 3.131(3) 124 y
C35 H35A O2 2_567 0.96 2.46 3.411(3) 171 yes

loop_
_geom_torsion_atom_site_label_1
_geom_torsion_atom_site_label_2
_geom_torsion_atom_site_label_3
_geom_torsion_atom_site_label_4
_geom_torsion_site_symmetry_1
_geom_torsion_site_symmetry_2
_geom_torsion_site_symmetry_3
_geom_torsion_site_symmetry_4
_geom_torsion
_geom_torsion_publ_flag
C3 N3 N4 C16 . . . . 170.2(2) ?
C3 N2 C1 C10 . . . . -123.75(18) ?
C3 N2 C1 C4 . . . . 110.46(18) ?
C3 N2 C1 C2 . . . . -6.6(2) ?
C3 N1 C2 O1 . . . . 179.2(2) ?
C3 N1 C2 C1 . . . . -2.3(2) ?
N2 C1 C2 O1 . . . . -176.0(2) ?
C10 C1 C2 O1 . . . . -56.9(3) ?
C4 C1 C2 O1 . . . . 69.2(3) ?
N2 C1 C2 N1 . . . . 5.5(2) ?
C10 C1 C2 N1 . . . . 124.59(18) ?
C4 C1 C2 N1 . . . . -109.3(2) ?
N4 N3 C3 N2 . . . . -2.6(3) ?
N4 N3 C3 N1 . . . . 178.35(18) ?
C1 N2 C3 N3 . . . . -172.76(19) ?
C1 N2 C3 N1 . . . . 6.4(2) ?
C2 N1 C3 N3 . . . . 176.68(19) ?
C2 N1 C3 N2 . . . . -2.4(2) ?
N2 C1 C4 C9 . . . . -92.1(3) ?
C10 C1 C4 C9 . . . . 141.5(2) ?
C2 C1 C4 C9 . . . . 16.4(3) ?
N2 C1 C4 C5 . . . . 82.3(2) ?
C10 C1 C4 C5 . . . . -44.1(3) ?
C2 C1 C4 C5 . . . . -169.3(2) ?
C9 C4 C5 C6 . . . . 0.0(4) ?
C1 C4 C5 C6 . . . . -174.6(2) ?
C4 C5 C6 C7 . . . . -0.4(5) ?
C5 C6 C7 C8 . . . . 0.6(6) ?
C6 C7 C8 C9 . . . . -0.4(6) ?
C5 C4 C9 C8 . . . . 0.2(4) ?
C1 C4 C9 C8 . . . . 174.6(3) ?
C7 C8 C9 C4 . . . . 0.0(5) ?
N2 C1 C10 C11 . . . . -10.2(3) ?
C4 C1 C10 C11 . . . . 113.9(2) ?
C2 C1 C10 C11 . . . . -120.2(2) ?
N2 C1 C10 C15 . . . . 170.62(17) ?
C4 C1 C10 C15 . . . . -65.3(2) ?
C2 C1 C10 C15 . . . . 60.6(2) ?
C15 C10 C11 C12 . . . . -0.3(3) ?
C1 C10 C11 C12 . . . . -179.5(2) ?
C10 C11 C12 C13 . . . . 0.0(4) ?
C11 C12 C13 C14 . . . . 0.4(4) ?
C12 C13 C14 C15 . . . . -0.4(4) ?
C11 C10 C15 C14 . . . . 0.3(3) ?
C1 C10 C15 C14 . . . . 179.52(19) ?
C13 C14 C15 C10 . . . . 0.0(3) ?
N3 N4 C16 C17 . . . . -0.1(4) ?
N3 N4 C16 C18 . . . . -178.8(2) ?
C21 N7 N8 C34 . . . . -143.08(19) ?
C21 N5 C19 C22 . . . . 125.71(16) ?
C21 N5 C19 C28 . . . . -107.19(17) ?
C21 N5 C19 C20 . . . . 9.25(18) ?
C21 N6 C20 O2 . . . . -175.91(18) ?
C21 N6 C20 C19 . . . . 4.26(19) ?
N5 C19 C20 O2 . . . . 172.00(17) ?
C22 C19 C20 O2 . . . . 53.7(2) ?
C28 C19 C20 O2 . . . . -73.0(2) ?
N5 C19 C20 N6 . . . . -8.17(18) ?
C22 C19 C20 N6 . . . . -126.51(16) ?
C28 C19 C20 N6 . . . . 106.86(17) ?
N8 N7 C21 N5 . . . . 6.1(3) ?
N8 N7 C21 N6 . . . . -174.16(16) ?
C19 N5 C21 N7 . . . . 171.89(17) ?
C19 N5 C21 N6 . . . . -7.9(2) ?
C20 N6 C21 N7 . . . . -177.72(17) ?
C20 N6 C21 N5 . . . . 2.0(2) ?
N5 C19 C22 C27 . . . . 154.22(18) ?
C28 C19 C22 C27 . . . . 29.4(2) ?
C20 C19 C22 C27 . . . . -96.0(2) ?
N5 C19 C22 C23 . . . . -29.6(2) ?
C28 C19 C22 C23 . . . . -154.43(18) ?
C20 C19 C22 C23 . . . . 80.2(2) ?
C27 C22 C23 C24 . . . . -0.1(3) ?
C19 C22 C23 C24 . . . . -176.4(2) ?
C22 C23 C24 C25 . . . . -0.9(4) ?
C23 C24 C25 C26 . . . . 1.0(5) ?
C24 C25 C26 C27 . . . . -0.2(4) ?
C23 C22 C27 C26 . . . . 0.9(3) ?
C19 C22 C27 C26 . . . . 177.2(2) ?
C25 C26 C27 C22 . . . . -0.7(4) ?
N5 C19 C28 C33 . . . . 114.8(2) ?
C22 C19 C28 C33 . . . . -118.6(2) ?
C20 C19 C28 C33 . . . . 6.2(3) ?
N5 C19 C28 C29 . . . . -61.9(2) ?
C22 C19 C28 C29 . . . . 64.7(2) ?
C20 C19 C28 C29 . . . . -170.54(17) ?
C33 C28 C29 C30 . . . . -1.4(3) ?
C19 C28 C29 C30 . . . . 175.4(2) ?
C28 C29 C30 C31 . . . . 0.9(4) ?
C29 C30 C31 C32 . . . . 0.0(4) ?
C30 C31 C32 C33 . . . . -0.4(5) ?
C29 C28 C33 C32 . . . . 1.0(4) ?
C19 C28 C33 C32 . . . . -175.7(2) ?
C31 C32 C33 C28 . . . . -0.1(4) ?
N7 N8 C34 C35 . . . . 0.0(3) ?
N7 N8 C34 C36 . . . . 179.48(18) ?
C38 N9 C37 O3 . . . . -1.9(6) ?
C39 N9 C37 O3 . . . . 178.1(4) ?
